data_2240320
loop_
_publ_author_name
'Outouch, Rachid'
'Oubaassine, Saadia'
'Ait Ali, Mustapha'
'El Firdoussi, Larbi'
'Spannenberg, Anke'

_publ_section_title
;
 Crystal structure of
 (1<i>S</i>,2<i>R</i>,4<i>S</i>)-1-[(morpholin-4-yl)methyl]-4-(prop-1-en-2-yl)cyclohexane-1,2-diol
;
_journal_coeditor_code RZ5144
_journal_issue 1
_journal_name_full 'Acta Crystallographica Section E'
_journal_page_first 79
_journal_page_last 81
_journal_paper_doi 10.1107/S2056989014027169
_journal_volume 71
_journal_year 2015
_chemical_formula_iupac 'C14 H25 N O3'
_chemical_formula_moiety 'C14 H25 N O3'
_chemical_formula_sum 'C14 H25 N O3'
_chemical_formula_weight 255.35
_chemical_name_systematic
(1<i>S</i>,2<i>R</i>,4<i>S</i>)-1-[(Morpholin-4-yl)methyl]-4-(prop-1-en-2-yl)cyclohexane-1,2-diol
_space_group_crystal_system monoclinic
_space_group_IT_number 4
_space_group_name_Hall 'P 2yb'
_space_group_name_H-M_alt 'P 1 21 1'
_symmetry_space_group_name_Hall 'P 2yb'
_symmetry_space_group_name_H-M 'P 1 21 1'
_atom_sites_solution_hydrogens mixed
_audit_creation_method SHELXL-2014
_cell_angle_alpha 90
_cell_angle_beta 95.2083(12)
_cell_angle_gamma 90
_cell_formula_units_Z 4
_cell_length_a 6.33000(10)
_cell_length_b 22.0241(5)
_cell_length_c 10.1179(2)
_cell_measurement_reflns_used 9947
_cell_measurement_temperature 150(2)
_cell_measurement_theta_max 28.80
_cell_measurement_theta_min 2.74
_cell_volume 1404.74(5)
_computing_cell_refinement
;
SAINT (Bruker, 2009)
;
_computing_data_collection
;
APEX2 (Bruker, 2011)
;
_computing_data_reduction
;
SAINT (Bruker, 2009)
;
_computing_molecular_graphics
;
SHELXTL (Sheldrick, 2008)
;
_computing_publication_material
;
SHELXTL (Sheldrick, 2008)
;
_computing_structure_refinement
;
SHELXL2014 (Sheldrick, 2008)
;
_computing_structure_solution
;
SHELXS97 (Sheldrick, 2008)
;
_diffrn_ambient_temperature 150(2)
_diffrn_detector_area_resol_mean 8.3333
_diffrn_measured_fraction_theta_full 0.999
_diffrn_measured_fraction_theta_max 0.999
_diffrn_measurement_device_type 'Bruker Kappa APEXII DUO'
_diffrn_measurement_method '\f and \w scans'
_diffrn_radiation_monochromator 'curved graphite'
_diffrn_radiation_source 'fine-focus sealed tube'
_diffrn_radiation_type MoK\a
_diffrn_radiation_wavelength 0.71073
_diffrn_reflns_av_R_equivalents 0.0269
_diffrn_reflns_limit_h_max 7
_diffrn_reflns_limit_h_min -8
_diffrn_reflns_limit_k_max 29
_diffrn_reflns_limit_k_min -29
_diffrn_reflns_limit_l_max 13
_diffrn_reflns_limit_l_min -13
_diffrn_reflns_number 42775
_diffrn_reflns_theta_full 25.242
_diffrn_reflns_theta_max 27.997
_diffrn_reflns_theta_min 1.849
_exptl_absorpt_coefficient_mu 0.084
_exptl_absorpt_correction_T_max 0.98
_exptl_absorpt_correction_T_min 0.92
_exptl_absorpt_correction_type multi-scan
_exptl_absorpt_process_details
;
(SADABS; Bruker, 2008)
;
_exptl_crystal_colour colourless
_exptl_crystal_density_diffrn 1.207
_exptl_crystal_description prism
_exptl_crystal_F_000 560
_exptl_crystal_size_max 0.440
_exptl_crystal_size_mid 0.420
_exptl_crystal_size_min 0.284
_refine_diff_density_max 0.238
_refine_diff_density_min -0.154
_refine_ls_abs_structure_details
;
Flack <i>x</i> determined using 3097 quotients
[(<i>I</i>^+^)-(<i>I</i>^-^)]/[(<i>I</i>^+^)+(<i>I</i>^-^)]
(Parsons <i>et al.</i>, 2013)
;
_refine_ls_abs_structure_Flack 0.21(19)
_refine_ls_extinction_method none
_refine_ls_goodness_of_fit_ref 1.055
_refine_ls_hydrogen_treatment mixed
_refine_ls_matrix_type full
_refine_ls_number_parameters 343
_refine_ls_number_reflns 6792
_refine_ls_number_restraints 1
_refine_ls_restrained_S_all 1.055
_refine_ls_R_factor_all 0.0326
_refine_ls_R_factor_gt 0.0310
_refine_ls_shift/su_max 0.000
_refine_ls_shift/su_mean 0.000
_refine_ls_structure_factor_coef Fsqd
_refine_ls_weighting_details 'w=1/[\s^2^(Fo^2^)+(0.0479P)^2^+0.1776P] where P=(Fo^2^+2Fc^2^)/3'
_refine_ls_weighting_scheme calc
_refine_ls_wR_factor_gt 0.0810
_refine_ls_wR_factor_ref 0.0823
_reflns_number_gt 6514
_reflns_number_total 6792
_reflns_threshold_expression I>2\s(I)
_cod_data_source_file rz5144sup1.cif
_cod_data_source_block I
_cod_database_code 2240320
_cod_database_fobs_code 2240320
_shelx_space_group_comment
;
The symmetry employed for this shelxl refinement is uniquely defined
by the following loop, which should always be used as a source of
symmetry information in preference to the above space-group names.
They are only intended as comments.
;
_shelxl_version_number 2.014

loop_
_space_group_symop_operation_xyz
'x, y, z'
'-x, y+1/2, -z'

loop_
_atom_site_type_symbol
_atom_site_label
_atom_site_fract_x
_atom_site_fract_y
_atom_site_fract_z
_atom_site_U_iso_or_equiv
_atom_site_adp_type
_atom_site_calc_flag
_atom_site_occupancy
C C1 0.7333(2) 0.28883(8) 0.90710(15) 0.0222(3) Uani d 1
C C2 0.7379(2) 0.25014(8) 0.78061(15) 0.0212(3) Uani d 1
H H2B 0.8889 0.2453 0.7609 0.025 Uiso calc 1
C C3 0.6442(3) 0.18737(8) 0.79751(16) 0.0231(3) Uani d 1
H H3A 0.7398 0.1640 0.8616 0.028 Uiso calc 1
H H3B 0.6369 0.1658 0.7113 0.028 Uiso calc 1
C C4 0.4205(3) 0.18895(8) 0.84677(16) 0.0228(3) Uani d 1
H H4B 0.3248 0.2105 0.7780 0.027 Uiso calc 1
C C5 0.4259(3) 0.22604(8) 0.97478(17) 0.0258(3) Uani d 1
H H5B 0.2813 0.2285 1.0044 0.031 Uiso calc 1
H H5C 0.5187 0.2057 1.0454 0.031 Uiso calc 1
C C6 0.5091(3) 0.28994(8) 0.95188(17) 0.0249(3) Uani d 1
H H6A 0.5096 0.3136 1.0352 0.030 Uiso calc 1
H H6B 0.4128 0.3106 0.8835 0.030 Uiso calc 1
C C7 0.8332(3) 0.35171(8) 0.88857(18) 0.0268(4) Uani d 1
H H7A 0.8264 0.3750 0.9718 0.032 Uiso calc 1
H H7B 0.9850 0.3458 0.8756 0.032 Uiso calc 1
C C8 0.5642(3) 0.42779(8) 0.8175(2) 0.0333(4) Uani d 1
H H8A 0.6201 0.4555 0.8895 0.040 Uiso calc 1
H H8B 0.4525 0.4023 0.8517 0.040 Uiso calc 1
C C9 0.4707(3) 0.46446(8) 0.7005(2) 0.0359(4) Uani d 1
H H9A 0.4120 0.4367 0.6296 0.043 Uiso calc 1
H H9B 0.3531 0.4898 0.7280 0.043 Uiso calc 1
C C10 0.7961(3) 0.46608(8) 0.61057(19) 0.0291(4) Uani d 1
H H10A 0.9052 0.4926 0.5766 0.035 Uiso calc 1
H H10B 0.7409 0.4390 0.5374 0.035 Uiso calc 1
C C11 0.8970(3) 0.42814(8) 0.72373(18) 0.0267(3) Uani d 1
H H11A 1.0109 0.4027 0.6918 0.032 Uiso calc 1
H H11B 0.9615 0.4551 0.7946 0.032 Uiso calc 1
C C12 0.3362(3) 0.12475(8) 0.85890(19) 0.0278(3) Uani d 1
C C13 0.2009(4) 0.10122(10) 0.7415(3) 0.0477(6) Uani d 1
H H13A 0.1600 0.0592 0.7580 0.072 Uiso calc 1
H H13B 0.2808 0.1027 0.6629 0.072 Uiso calc 1
H H13C 0.0733 0.1264 0.7263 0.072 Uiso calc 1
C C14 0.3850(4) 0.08997(9) 0.9646(2) 0.0404(5) Uani d 1
H H14A 0.3336 0.0495 0.9662 0.048 Uiso calc 1
H H14B 0.4712 0.1056 1.0386 0.048 Uiso calc 1
C C15 0.1605(2) 0.29160(7) 0.44014(15) 0.0190(3) Uani d 1
C C16 -0.0367(2) 0.32633(7) 0.37967(15) 0.0188(3) Uani d 1
H H16 -0.1437 0.3279 0.4465 0.023 Uiso calc 1
C C17 0.0177(2) 0.39080(7) 0.34182(16) 0.0219(3) Uani d 1
H H17A 0.0615 0.4141 0.4235 0.026 Uiso calc 1
H H17B -0.1106 0.4104 0.2978 0.026 Uiso calc 1
C C18 0.1962(2) 0.39340(7) 0.24867(16) 0.0216(3) Uani d 1
H H18 0.1467 0.3708 0.1659 0.026 Uiso calc 1
C C19 0.3920(2) 0.36029(7) 0.31378(17) 0.0221(3) Uani d 1
H H19A 0.5057 0.3606 0.2527 0.026 Uiso calc 1
H H19B 0.4453 0.3818 0.3960 0.026 Uiso calc 1
C C20 0.3380(2) 0.29471(7) 0.34709(16) 0.0213(3) Uani d 1
H H20A 0.4662 0.2745 0.3897 0.026 Uiso calc 1
H H20B 0.2932 0.2726 0.2641 0.026 Uiso calc 1
C C21 0.1026(3) 0.22662(7) 0.48039(16) 0.0233(3) Uani d 1
H H21A 0.2351 0.2051 0.5115 0.028 Uiso calc 1
H H21B 0.0150 0.2293 0.5564 0.028 Uiso calc 1
C C22 0.1256(3) 0.14898(8) 0.30774(19) 0.0280(4) Uani d 1
H H22A 0.1939 0.1195 0.3720 0.034 Uiso calc 1
H H22B 0.2385 0.1728 0.2703 0.034 Uiso calc 1
C C23 -0.0033(3) 0.11532(9) 0.1975(2) 0.0344(4) Uani d 1
H H23A -0.0649 0.1448 0.1309 0.041 Uiso calc 1
H H23B 0.0907 0.0876 0.1528 0.041 Uiso calc 1
C C24 -0.3040(3) 0.12046(8) 0.3148(2) 0.0295(4) Uani d 1
H H24A -0.4185 0.0963 0.3498 0.035 Uiso calc 1
H H24B -0.3706 0.1503 0.2507 0.035 Uiso calc 1
C C25 -0.1826(3) 0.15376(8) 0.42746(17) 0.0245(3) Uani d 1
H H25A -0.2796 0.1808 0.4715 0.029 Uiso calc 1
H H25B -0.1206 0.1243 0.4939 0.029 Uiso calc 1
C C26 0.2417(3) 0.45830(8) 0.20956(19) 0.0277(4) Uani d 1
C C27 0.3227(4) 0.50158(9) 0.3166(2) 0.0448(5) Uani d 1
H H27A 0.3413 0.5418 0.2780 0.067 Uiso calc 1
H H27B 0.4592 0.4870 0.3582 0.067 Uiso calc 1
H H27C 0.2206 0.5042 0.3836 0.067 Uiso calc 1
C C28 0.2082(4) 0.47606(11) 0.0848(2) 0.0479(6) Uani d 1
H H28A 0.2356 0.5169 0.0616 0.057 Uiso calc 1
H H28B 0.1568 0.4480 0.0182 0.057 Uiso calc 1
N N1 0.7366(2) 0.38889(7) 0.77770(14) 0.0231(3) Uani d 1
N N2 -0.0127(2) 0.18982(6) 0.37589(13) 0.0201(3) Uani d 1
O O1 0.8751(2) 0.25829(6) 1.00335(13) 0.0293(3) Uani d 1
O O2 0.62372(19) 0.27966(6) 0.66952(11) 0.0238(2) Uani d 1
O O3 0.6273(2) 0.50262(6) 0.65029(16) 0.0343(3) Uani d 1
O O4 0.2236(2) 0.32243(6) 0.56239(12) 0.0256(3) Uani d 1
O O5 -0.12856(18) 0.29577(6) 0.26338(11) 0.0218(2) Uani d 1
O O6 -0.1697(2) 0.08119(6) 0.24837(15) 0.0340(3) Uani d 1
H H1A 0.876(4) 0.2765(12) 1.076(3) 0.041(7) Uiso d 1
H H2A 0.657(4) 0.3175(11) 0.678(2) 0.028(5) Uiso d 1
H H4A 0.334(4) 0.3044(11) 0.593(3) 0.037(6) Uiso d 1
H H5A -0.121(4) 0.2593(14) 0.282(3) 0.046(7) Uiso d 1

loop_
_atom_site_aniso_label
_atom_site_aniso_U_11
_atom_site_aniso_U_22
_atom_site_aniso_U_33
_atom_site_aniso_U_12
_atom_site_aniso_U_13
_atom_site_aniso_U_23
C1 0.0204(7) 0.0277(8) 0.0183(7) 0.0030(6) -0.0002(5) -0.0015(6)
C2 0.0194(7) 0.0260(8) 0.0185(7) 0.0024(6) 0.0031(6) 0.0000(6)
C3 0.0257(7) 0.0241(8) 0.0201(7) 0.0035(6) 0.0052(6) -0.0001(6)
C4 0.0222(7) 0.0243(8) 0.0222(7) 0.0020(6) 0.0031(6) 0.0032(6)
C5 0.0256(8) 0.0288(8) 0.0243(8) 0.0026(6) 0.0089(6) 0.0011(6)
C6 0.0251(7) 0.0272(8) 0.0233(7) 0.0033(6) 0.0067(6) -0.0032(6)
C7 0.0244(8) 0.0298(9) 0.0255(8) -0.0022(6) -0.0018(6) -0.0032(6)
C8 0.0315(9) 0.0240(8) 0.0468(11) 0.0021(7) 0.0166(8) -0.0044(8)
C9 0.0263(9) 0.0216(8) 0.0612(13) 0.0044(7) 0.0115(8) 0.0018(8)
C10 0.0266(8) 0.0264(8) 0.0351(9) 0.0023(6) 0.0082(7) -0.0019(7)
C11 0.0207(7) 0.0285(8) 0.0311(9) -0.0024(6) 0.0030(6) -0.0033(7)
C12 0.0259(8) 0.0263(8) 0.0318(9) 0.0007(6) 0.0061(7) 0.0037(7)
C13 0.0461(12) 0.0315(10) 0.0621(15) -0.0090(9) -0.0141(11) 0.0070(10)
C14 0.0572(13) 0.0283(9) 0.0367(10) 0.0008(9) 0.0094(9) 0.0068(8)
C15 0.0187(6) 0.0196(7) 0.0183(7) 0.0005(6) -0.0005(5) -0.0021(6)
C16 0.0162(6) 0.0213(7) 0.0191(7) 0.0008(5) 0.0020(5) -0.0009(5)
C17 0.0182(7) 0.0202(7) 0.0273(8) 0.0024(6) 0.0017(6) -0.0007(6)
C18 0.0203(7) 0.0213(7) 0.0229(7) -0.0022(6) 0.0005(6) -0.0007(6)
C19 0.0160(6) 0.0225(7) 0.0280(8) -0.0013(5) 0.0033(6) -0.0021(6)
C20 0.0167(7) 0.0206(7) 0.0267(8) 0.0020(6) 0.0023(5) -0.0030(6)
C21 0.0260(8) 0.0226(8) 0.0209(8) -0.0003(6) -0.0006(6) 0.0029(6)
C22 0.0224(7) 0.0227(8) 0.0406(10) -0.0017(6) 0.0127(7) -0.0030(7)
C23 0.0385(10) 0.0277(9) 0.0397(10) -0.0078(7) 0.0172(8) -0.0096(8)
C24 0.0216(7) 0.0253(8) 0.0421(10) -0.0036(6) 0.0052(7) -0.0026(7)
C25 0.0225(7) 0.0229(7) 0.0291(8) -0.0008(6) 0.0083(6) 0.0027(6)
C26 0.0241(8) 0.0252(8) 0.0334(9) -0.0041(6) 0.0008(7) 0.0035(7)
C27 0.0647(15) 0.0237(9) 0.0440(12) -0.0115(9) -0.0061(10) 0.0017(8)
C28 0.0576(14) 0.0441(12) 0.0398(12) -0.0206(10) -0.0071(10) 0.0147(9)
N1 0.0197(6) 0.0220(6) 0.0277(7) 0.0012(5) 0.0034(5) -0.0034(5)
N2 0.0195(6) 0.0186(6) 0.0225(6) -0.0013(5) 0.0040(5) -0.0002(5)
O1 0.0291(6) 0.0371(7) 0.0207(6) 0.0061(5) -0.0041(5) 0.0004(5)
O2 0.0275(6) 0.0245(6) 0.0188(5) -0.0021(4) -0.0013(4) 0.0011(4)
O3 0.0307(7) 0.0207(6) 0.0533(9) 0.0033(5) 0.0136(6) 0.0011(6)
O4 0.0268(6) 0.0272(6) 0.0218(6) 0.0015(5) -0.0047(5) -0.0056(5)
O5 0.0203(5) 0.0220(6) 0.0223(6) -0.0013(4) -0.0032(4) -0.0001(5)
O6 0.0328(7) 0.0229(6) 0.0478(8) -0.0077(5) 0.0124(6) -0.0082(6)

loop_
_atom_type_symbol
_atom_type_description
_atom_type_scat_dispersion_real
_atom_type_scat_dispersion_imag
_atom_type_scat_source
C C 0.0033 0.0016 'International Tables Vol C Tables 4.2.6.8 and 6.1.1.4'
H H 0.0000 0.0000 'International Tables Vol C Tables 4.2.6.8 and 6.1.1.4'
N N 0.0061 0.0033 'International Tables Vol C Tables 4.2.6.8 and 6.1.1.4'
O O 0.0106 0.0060 'International Tables Vol C Tables 4.2.6.8 and 6.1.1.4'

loop_
_geom_angle_atom_site_label_1
_geom_angle_atom_site_label_2
_geom_angle_atom_site_label_3
_geom_angle
O1 C1 C6 110.33(13)
O1 C1 C2 104.34(13)
C6 C1 C2 110.06(13)
O1 C1 C7 105.45(13)
C6 C1 C7 115.08(14)
C2 C1 C7 110.94(13)
O2 C2 C3 109.03(13)
O2 C2 C1 110.74(13)
C3 C2 C1 111.89(13)
O2 C2 H2B 108.4
C3 C2 H2B 108.4
C1 C2 H2B 108.4
C2 C3 C4 113.24(13)
C2 C3 H3A 108.9
C4 C3 H3A 108.9
C2 C3 H3B 108.9
C4 C3 H3B 108.9
H3A C3 H3B 107.7
C12 C4 C5 114.17(14)
C12 C4 C3 110.14(13)
C5 C4 C3 109.58(14)
C12 C4 H4B 107.6
C5 C4 H4B 107.6
C3 C4 H4B 107.6
C6 C5 C4 110.19(13)
C6 C5 H5B 109.6
C4 C5 H5B 109.6
C6 C5 H5C 109.6
C4 C5 H5C 109.6
H5B C5 H5C 108.1
C5 C6 C1 111.87(13)
C5 C6 H6A 109.2
C1 C6 H6A 109.2
C5 C6 H6B 109.2
C1 C6 H6B 109.2
H6A C6 H6B 107.9
N1 C7 C1 116.42(13)
N1 C7 H7A 108.2
C1 C7 H7A 108.2
N1 C7 H7B 108.2
C1 C7 H7B 108.2
H7A C7 H7B 107.3
N1 C8 C9 110.15(16)
N1 C8 H8A 109.6
C9 C8 H8A 109.6
N1 C8 H8B 109.6
C9 C8 H8B 109.6
H8A C8 H8B 108.1
O3 C9 C8 111.02(16)
O3 C9 H9A 109.4
C8 C9 H9A 109.4
O3 C9 H9B 109.4
C8 C9 H9B 109.4
H9A C9 H9B 108.0
O3 C10 C11 112.01(15)
O3 C10 H10A 109.2
C11 C10 H10A 109.2
O3 C10 H10B 109.2
C11 C10 H10B 109.2
H10A C10 H10B 107.9
N1 C11 C10 110.28(14)
N1 C11 H11A 109.6
C10 C11 H11A 109.6
N1 C11 H11B 109.6
C10 C11 H11B 109.6
H11A C11 H11B 108.1
C14 C12 C13 120.99(18)
C14 C12 C4 122.92(18)
C13 C12 C4 116.03(16)
C12 C13 H13A 109.5
C12 C13 H13B 109.5
H13A C13 H13B 109.5
C12 C13 H13C 109.5
H13A C13 H13C 109.5
H13B C13 H13C 109.5
C12 C14 H14A 120.0
C12 C14 H14B 120.0
H14A C14 H14B 120.0
O4 C15 C20 110.29(12)
O4 C15 C21 105.41(12)
C20 C15 C21 114.16(13)
O4 C15 C16 105.01(12)
C20 C15 C16 110.28(13)
C21 C15 C16 111.20(13)
O5 C16 C17 108.46(12)
O5 C16 C15 110.28(12)
C17 C16 C15 111.69(12)
O5 C16 H16 108.8
C17 C16 H16 108.8
C15 C16 H16 108.8
C16 C17 C18 112.70(13)
C16 C17 H17A 109.1
C18 C17 H17A 109.1
C16 C17 H17B 109.1
C18 C17 H17B 109.1
H17A C17 H17B 107.8
C26 C18 C19 113.25(13)
C26 C18 C17 111.25(14)
C19 C18 C17 109.22(13)
C26 C18 H18 107.6
C19 C18 H18 107.6
C17 C18 H18 107.6
C20 C19 C18 110.82(12)
C20 C19 H19A 109.5
C18 C19 H19A 109.5
C20 C19 H19B 109.5
C18 C19 H19B 109.5
H19A C19 H19B 108.1
C19 C20 C15 111.65(13)
C19 C20 H20A 109.3
C15 C20 H20A 109.3
C19 C20 H20B 109.3
C15 C20 H20B 109.3
H20A C20 H20B 108.0
N2 C21 C15 115.84(13)
N2 C21 H21A 108.3
C15 C21 H21A 108.3
N2 C21 H21B 108.3
C15 C21 H21B 108.3
H21A C21 H21B 107.4
N2 C22 C23 109.96(14)
N2 C22 H22A 109.7
C23 C22 H22A 109.7
N2 C22 H22B 109.7
C23 C22 H22B 109.7
H22A C22 H22B 108.2
O6 C23 C22 110.94(15)
O6 C23 H23A 109.5
C22 C23 H23A 109.5
O6 C23 H23B 109.5
C22 C23 H23B 109.5
H23A C23 H23B 108.0
O6 C24 C25 111.56(14)
O6 C24 H24A 109.3
C25 C24 H24A 109.3
O6 C24 H24B 109.3
C25 C24 H24B 109.3
H24A C24 H24B 108.0
N2 C25 C24 109.51(14)
N2 C25 H25A 109.8
C24 C25 H25A 109.8
N2 C25 H25B 109.8
C24 C25 H25B 109.8
H25A C25 H25B 108.2
C28 C26 C27 121.16(18)
C28 C26 C18 120.70(18)
C27 C26 C18 118.13(16)
C26 C27 H27A 109.5
C26 C27 H27B 109.5
H27A C27 H27B 109.5
C26 C27 H27C 109.5
H27A C27 H27C 109.5
H27B C27 H27C 109.5
C26 C28 H28A 120.0
C26 C28 H28B 120.0
H28A C28 H28B 120.0
C8 N1 C11 108.20(14)
C8 N1 C7 112.39(14)
C11 N1 C7 110.78(13)
C22 N2 C25 108.76(13)
C22 N2 C21 113.35(13)
C25 N2 C21 111.93(13)
C1 O1 H1A 109.2(18)
C2 O2 H2A 104.9(15)
C10 O3 C9 109.32(13)
C15 O4 H4A 104.7(17)
C16 O5 H5A 105.3(19)
C24 O6 C23 110.02(13)

loop_
_geom_bond_atom_site_label_1
_geom_bond_atom_site_label_2
_geom_bond_distance
C1 O1 1.4308(19)
C1 C6 1.529(2)
C1 C2 1.540(2)
C1 C7 1.541(2)
C2 O2 1.4355(19)
C2 C3 1.520(2)
C2 H2B 1.0000
C3 C4 1.543(2)
C3 H3A 0.9900
C3 H3B 0.9900
C4 C12 1.520(2)
C4 C5 1.529(2)
C4 H4B 1.0000
C5 C6 1.528(2)
C5 H5B 0.9900
C5 H5C 0.9900
C6 H6A 0.9900
C6 H6B 0.9900
C7 N1 1.476(2)
C7 H7A 0.9900
C7 H7B 0.9900
C8 N1 1.472(2)
C8 C9 1.509(3)
C8 H8A 0.9900
C8 H8B 0.9900
C9 O3 1.428(2)
C9 H9A 0.9900
C9 H9B 0.9900
C10 O3 1.424(2)
C10 C11 1.511(3)
C10 H10A 0.9900
C10 H10B 0.9900
C11 N1 1.476(2)
C11 H11A 0.9900
C11 H11B 0.9900
C12 C14 1.329(3)
C12 C13 1.493(3)
C13 H13A 0.9800
C13 H13B 0.9800
C13 H13C 0.9800
C14 H14A 0.9500
C14 H14B 0.9500
C15 O4 1.4354(18)
C15 C20 1.531(2)
C15 C21 1.541(2)
C15 C16 1.543(2)
C16 O5 1.4321(18)
C16 C17 1.518(2)
C16 H16 1.0000
C17 C18 1.537(2)
C17 H17A 0.9900
C17 H17B 0.9900
C18 C26 1.518(2)
C18 C19 1.534(2)
C18 H18 1.0000
C19 C20 1.529(2)
C19 H19A 0.9900
C19 H19B 0.9900
C20 H20A 0.9900
C20 H20B 0.9900
C21 N2 1.472(2)
C21 H21A 0.9900
C21 H21B 0.9900
C22 N2 1.470(2)
C22 C23 1.515(3)
C22 H22A 0.9900
C22 H22B 0.9900
C23 O6 1.428(2)
C23 H23A 0.9900
C23 H23B 0.9900
C24 O6 1.424(2)
C24 C25 1.506(2)
C24 H24A 0.9900
C24 H24B 0.9900
C25 N2 1.470(2)
C25 H25A 0.9900
C25 H25B 0.9900
C26 C28 1.320(3)
C26 C27 1.498(3)
C27 H27A 0.9800
C27 H27B 0.9800
C27 H27C 0.9800
C28 H28A 0.9500
C28 H28B 0.9500
O1 H1A 0.84(3)
O2 H2A 0.86(2)
O4 H4A 0.84(3)
O5 H5A 0.83(3)

loop_
_geom_hbond_atom_site_label_D
_geom_hbond_atom_site_label_H
_geom_hbond_atom_site_label_A
_geom_hbond_site_symmetry_A
_geom_hbond_distance_DH
_geom_hbond_distance_HA
_geom_hbond_distance_DA
_geom_hbond_angle_DHA
O2 H2A N1 . 0.86(2) 1.91(2) 2.7118(19) 154(2)
O5 H5A N2 . 0.83(3) 1.90(3) 2.6697(18) 155(3)
O1 H1A O5 1_656 0.84(3) 1.95(3) 2.7595(18) 164(3)
O4 H4A O2 . 0.84(3) 2.00(3) 2.8249(17) 167(2)
C9 H9B O6 2_556 0.99 2.35 3.269(2) 155
C24 H24A O3 2_546 0.99 2.45 3.344(2) 150

loop_
_geom_torsion_atom_site_label_1
_geom_torsion_atom_site_label_2
_geom_torsion_atom_site_label_3
_geom_torsion_atom_site_label_4
_geom_torsion
O1 C1 C2 O2 -172.39(12)
C6 C1 C2 O2 69.23(17)
C7 C1 C2 O2 -59.30(17)
O1 C1 C2 C3 65.74(16)
C6 C1 C2 C3 -52.63(17)
C7 C1 C2 C3 178.83(12)
O2 C2 C3 C4 -69.99(16)
C1 C2 C3 C4 52.85(18)
C2 C3 C4 C12 179.02(13)
C2 C3 C4 C5 -54.58(17)
C12 C4 C5 C6 -179.04(14)
C3 C4 C5 C6 56.89(17)
C4 C5 C6 C1 -59.77(18)
O1 C1 C6 C5 -57.93(18)
C2 C1 C6 C5 56.68(18)
C7 C1 C6 C5 -177.09(14)
O1 C1 C7 N1 170.17(14)
C6 C1 C7 N1 -67.99(18)
C2 C1 C7 N1 57.78(18)
N1 C8 C9 O3 -60.3(2)
O3 C10 C11 N1 57.89(18)
C5 C4 C12 C14 -40.6(2)
C3 C4 C12 C14 83.2(2)
C5 C4 C12 C13 142.11(19)
C3 C4 C12 C13 -94.1(2)
O4 C15 C16 O5 -173.83(12)
C20 C15 C16 O5 67.37(16)
C21 C15 C16 O5 -60.32(16)
O4 C15 C16 C17 65.49(16)
C20 C15 C16 C17 -53.31(17)
C21 C15 C16 C17 179.00(13)
O5 C16 C17 C18 -66.97(15)
C15 C16 C17 C18 54.76(17)
C16 C17 C18 C26 178.24(13)
C16 C17 C18 C19 -56.02(17)
C26 C18 C19 C20 -178.30(14)
C17 C18 C19 C20 57.12(17)
C18 C19 C20 C15 -58.41(17)
O4 C15 C20 C19 -60.07(16)
C21 C15 C20 C19 -178.51(13)
C16 C15 C20 C19 55.46(16)
O4 C15 C21 N2 166.67(13)
C20 C15 C21 N2 -72.14(18)
C16 C15 C21 N2 53.40(18)
N2 C22 C23 O6 -58.5(2)
O6 C24 C25 N2 59.16(19)
C19 C18 C26 C28 120.7(2)
C17 C18 C26 C28 -115.8(2)
C19 C18 C26 C27 -60.1(2)
C17 C18 C26 C27 63.4(2)
C9 C8 N1 C11 57.64(19)
C9 C8 N1 C7 -179.71(14)
C10 C11 N1 C8 -56.23(18)
C10 C11 N1 C7 -179.86(14)
C1 C7 N1 C8 89.85(18)
C1 C7 N1 C11 -148.98(14)
C23 C22 N2 C25 57.74(18)
C23 C22 N2 C21 -177.07(14)
C24 C25 N2 C22 -57.80(17)
C24 C25 N2 C21 176.19(13)
C15 C21 N2 C22 97.33(17)
C15 C21 N2 C25 -139.20(14)
C11 C10 O3 C9 -58.3(2)
C8 C9 O3 C10 59.2(2)
C25 C24 O6 C23 -58.9(2)
C22 C23 O6 C24 58.2(2)
